data_7219715
loop_
_publ_author_name
'Tseng, Tien-Wen'
'Luo, Tzuoo-Tsair'
'Shih, Ying-Ru'
'Shen, Jing-Wen'
'Lee, Li-Wei'
'Chiang, Ming-Hsi'
'Lu, Kuang-Lieh'

_publ_section_title
;
 Self-triggered conformations of disulfide ensembles in coordination
 polymers with multiple metal clusters
;
_journal_issue 14
_journal_name_full CrystEngComm
_journal_page_first 2847
_journal_paper_doi 10.1039/C4CE02421D
_journal_volume 17
_journal_year 2015
_chemical_formula_moiety 'C72 H44 Mn3 N12 O17 S8'
_chemical_formula_sum 'C72 H44 Mn3 N12 O17 S8'
_chemical_formula_weight 1770.49
_chemical_name_common ch14268
_chemical_name_systematic 'Compound 3'
_space_group_IT_number 2
_symmetry_cell_setting triclinic
_symmetry_space_group_name_Hall '-P 1'
_symmetry_space_group_name_H-M 'P -1'
_atom_sites_solution_hydrogens geom
_atom_sites_solution_primary direct
_atom_sites_solution_secondary difmap
_audit_creation_method SHELXL-97
_audit_update_record
;
2015-02-08 deposited with the CCDC.
2015-02-17 downloaded from the CCDC.
;
_cell_angle_alpha 72.430(4)
_cell_angle_beta 69.157(4)
_cell_angle_gamma 62.887(4)
_cell_formula_units_Z 1
_cell_length_a 12.1946(7)
_cell_length_b 12.5819(9)
_cell_length_c 14.6838(9)
_cell_measurement_reflns_used 0
_cell_measurement_temperature 200(2)
_cell_measurement_theta_max 0
_cell_measurement_theta_min 0
_cell_volume 1847.5(2)
_computing_molecular_graphics 'Ortep-3 for Windows (Farrugia, 1997)'
_computing_publication_material 'WinGX publication routines (Farrugia, 1999)'
_computing_structure_refinement 'SHELXL-97 (Sheldrick, 2008)'
_diffrn_ambient_temperature 200(2)
_diffrn_measured_fraction_theta_full 0.960
_diffrn_measured_fraction_theta_max 0.960
_diffrn_radiation_monochromator graphite
_diffrn_radiation_source 'fine-focus sealed tube'
_diffrn_radiation_type MoK\a
_diffrn_radiation_wavelength 0.71073
_diffrn_reflns_av_R_equivalents 0.0437
_diffrn_reflns_av_sigmaI/netI 0.0910
_diffrn_reflns_limit_h_max 14
_diffrn_reflns_limit_h_min -14
_diffrn_reflns_limit_k_max 14
_diffrn_reflns_limit_k_min -15
_diffrn_reflns_limit_l_max 17
_diffrn_reflns_limit_l_min -15
_diffrn_reflns_number 14346
_diffrn_reflns_theta_full 25.22
_diffrn_reflns_theta_max 25.22
_diffrn_reflns_theta_min 1.51
_exptl_absorpt_coefficient_mu 0.810
_exptl_absorpt_correction_T_max 0.9307
_exptl_absorpt_correction_T_min 0.8420
_exptl_absorpt_correction_type multi-scan
_exptl_absorpt_process_details SADABS
_exptl_crystal_colour 'pale brown'
_exptl_crystal_density_diffrn 1.591
_exptl_crystal_density_method 'not measured'
_exptl_crystal_description prism
_exptl_crystal_F_000 899
_exptl_crystal_size_max 0.22
_exptl_crystal_size_mid 0.18
_exptl_crystal_size_min 0.09
_refine_diff_density_max 0.572
_refine_diff_density_min -0.654
_refine_diff_density_rms 0.156
_refine_ls_extinction_method none
_refine_ls_goodness_of_fit_ref 1.026
_refine_ls_hydrogen_treatment mixed
_refine_ls_matrix_type full
_refine_ls_number_parameters 523
_refine_ls_number_reflns 6414
_refine_ls_number_restraints 1
_refine_ls_restrained_S_all 1.026
_refine_ls_R_factor_all 0.1123
_refine_ls_R_factor_gt 0.0563
_refine_ls_shift/su_max 0.000
_refine_ls_shift/su_mean 0.000
_refine_ls_structure_factor_coef Fsqd
_refine_ls_weighting_details 'calc w=1/[\s^2^(Fo^2^)+(0.1083P)^2^+0.0000P] where P=(Fo^2^+2Fc^2^)/3'
_refine_ls_weighting_scheme calc
_refine_ls_wR_factor_gt 0.1435
_refine_ls_wR_factor_ref 0.1966
_reflns_number_gt 3926
_reflns_number_total 6414
_reflns_threshold_expression >2\s(I)
_cod_data_source_file c4ce02421d2.cif
_cod_data_source_block ch14268
_cod_depositor_comments 'Adding full bibliography for 7219713--7219717.cif.'
_cod_database_code 7219715

loop_
_symmetry_equiv_pos_as_xyz
'x, y, z'
'-x, -y, -z'

loop_
_atom_site_label
_atom_site_type_symbol
_atom_site_fract_x
_atom_site_fract_y
_atom_site_fract_z
_atom_site_U_iso_or_equiv
_atom_site_adp_type
_atom_site_occupancy
_atom_site_symmetry_multiplicity
_atom_site_calc_flag
_atom_site_refinement_flags
Mn1 Mn 1.14975(8) -0.00747(8) 0.16060(6) 0.0302(3) Uani 1 1 d .
Mn2 Mn 1.0000 0.0000 0.0000 0.0266(3) Uani 1 2 d S
C1 C 1.0803(5) 0.2013(5) 0.0337(4) 0.0322(14) Uani 1 1 d .
C2 C 1.0315(5) 0.3110(5) -0.0380(4) 0.0306(14) Uani 1 1 d .
C3 C 1.0996(6) 0.3850(6) -0.0848(4) 0.0412(16) Uani 1 1 d .
H3 H 1.1738 0.3666 -0.0655 0.049 Uiso 1 1 calc R
C4 C 0.9605(5) 0.5047(5) -0.1790(4) 0.0314(14) Uani 1 1 d .
C5 C 0.8823(5) 0.4419(5) -0.1333(4) 0.0337(14) Uani 1 1 d .
H5 H 0.8048 0.4667 -0.1500 0.040 Uiso 1 1 calc R
C6 C 0.9201(5) 0.3420(5) -0.0625(4) 0.0323(14) Uani 1 1 d .
H6 H 0.8699 0.2950 -0.0308 0.039 Uiso 1 1 calc R
C7 C 0.6472(5) 0.7147(5) -0.2207(4) 0.0330(14) Uani 1 1 d .
C8 C 0.6538(5) 0.7476(5) -0.1426(4) 0.0351(15) Uani 1 1 d .
H8 H 0.7333 0.7351 -0.1351 0.042 Uiso 1 1 calc R
C9 C 0.5415(5) 0.7993(5) -0.0756(4) 0.0388(15) Uani 1 1 d .
H9 H 0.5423 0.8219 -0.0197 0.047 Uiso 1 1 calc R
C10 C 0.4270(5) 0.8185(5) -0.0895(4) 0.0307(14) Uani 1 1 d .
C11 C 0.4320(6) 0.7845(6) -0.1722(4) 0.0416(16) Uani 1 1 d .
H11 H 0.3536 0.7995 -0.1832 0.050 Uiso 1 1 calc R
C12 C 0.3030(6) 0.8750(6) -0.0174(5) 0.0389(16) Uani 1 1 d .
C13 C 1.0139(7) -0.1598(6) 0.2209(4) 0.0434(17) Uani 1 1 d .
C14 C 0.9406(6) -0.2347(6) 0.2868(4) 0.0350(15) Uani 1 1 d .
C15 C 0.9895(6) -0.3324(6) 0.3566(4) 0.0385(15) Uani 1 1 d .
H15 H 1.0734 -0.3550 0.3608 0.046 Uiso 1 1 calc R
C16 C 0.7996(6) -0.3606(6) 0.4084(4) 0.0384(15) Uani 1 1 d .
C17 C 0.7491(6) -0.2702(6) 0.3435(5) 0.0422(16) Uani 1 1 d .
H17 H 0.6654 -0.2496 0.3397 0.051 Uiso 1 1 calc R
C18 C 0.8192(7) -0.2072(6) 0.2823(5) 0.0509(18) Uani 1 1 d .
H18 H 0.7840 -0.1416 0.2343 0.061 Uiso 1 1 calc R
C19 C 0.5428(6) -0.3997(6) 0.3646(5) 0.0463(18) Uani 1 1 d .
C20 C 0.4185(6) -0.3768(6) 0.2668(5) 0.0449(17) Uani 1 1 d .
H20 H 0.3370 -0.3448 0.2544 0.054 Uiso 1 1 calc R
C21 C 0.5225(5) -0.4441(6) 0.2016(4) 0.0364(15) Uani 1 1 d .
C22 C 0.6407(6) -0.4889(6) 0.2188(5) 0.0479(18) Uani 1 1 d .
H22 H 0.7141 -0.5345 0.1741 0.057 Uiso 1 1 calc R
C23 C 0.6527(6) -0.4676(7) 0.3014(5) 0.0545(19) Uani 1 1 d .
H23 H 0.7336 -0.4984 0.3144 0.065 Uiso 1 1 calc R
C24 C 0.5102(6) -0.4669(6) 0.1159(5) 0.0429(17) Uani 1 1 d .
C25 C 0.8699(6) 0.1421(6) 0.2894(5) 0.0483(18) Uani 1 1 d .
H25 H 0.8414 0.1390 0.2383 0.058 Uiso 1 1 calc R
C26 C 0.7796(7) 0.1982(6) 0.3670(5) 0.059(2) Uani 1 1 d .
H26 H 0.6915 0.2318 0.3695 0.071 Uiso 1 1 calc R
C27 C 0.8198(7) 0.2042(6) 0.4403(5) 0.062(2) Uani 1 1 d .
H27 H 0.7593 0.2426 0.4945 0.075 Uiso 1 1 calc R
C28 C 0.9509(8) 0.1536(6) 0.4357(4) 0.051(2) Uani 1 1 d .
C29 C 1.0353(6) 0.0972(5) 0.3529(4) 0.0373(16) Uani 1 1 d .
C30 C 1.1710(6) 0.0458(5) 0.3425(4) 0.0382(16) Uani 1 1 d .
C31 C 1.2205(8) 0.0530(7) 0.4127(5) 0.057(2) Uani 1 1 d .
C32 C 1.1300(9) 0.1100(7) 0.4968(5) 0.065(2) Uani 1 1 d .
H32 H 1.1606 0.1151 0.5458 0.078 Uiso 1 1 calc R
C33 C 1.0025(9) 0.1563(7) 0.5071(5) 0.067(3) Uani 1 1 d .
H33 H 0.9461 0.1917 0.5638 0.080 Uiso 1 1 calc R
C34 C 1.3511(9) 0.0051(8) 0.3979(6) 0.071(2) Uani 1 1 d .
H34 H 1.3864 0.0091 0.4443 0.085 Uiso 1 1 calc R
C35 C 1.4283(8) -0.0468(7) 0.3186(6) 0.067(2) Uani 1 1 d .
H35 H 1.5182 -0.0787 0.3080 0.081 Uiso 1 1 calc R
C36 C 1.3743(6) -0.0536(6) 0.2508(5) 0.0528(18) Uani 1 1 d .
H36 H 1.4295 -0.0918 0.1952 0.063 Uiso 1 1 calc R
N1 N 1.0665(4) 0.4794(4) -0.1544(3) 0.0373(13) Uani 1 1 d .
N2 N 0.5394(5) 0.7320(5) -0.2379(3) 0.0407(13) Uani 1 1 d .
N3 N 0.9193(5) -0.3966(5) 0.4192(4) 0.0504(15) Uani 1 1 d .
N4 N 0.4269(5) -0.3539(5) 0.3483(4) 0.0542(16) Uani 1 1 d .
N5 N 0.9946(5) 0.0920(4) 0.2815(3) 0.0369(13) Uani 1 1 d .
N6 N 1.2495(5) -0.0085(5) 0.2621(3) 0.0376(12) Uani 1 1 d .
O1 O 1.1673(4) 0.1843(4) 0.0687(3) 0.0425(11) Uani 1 1 d .
O2 O 1.0307(3) 0.1215(3) 0.0589(3) 0.0310(9) Uani 1 1 d .
O3 O 0.3090(4) 0.9043(4) 0.0553(3) 0.0448(11) Uani 1 1 d .
O4 O 0.2026(4) 0.8890(4) -0.0337(3) 0.0503(12) Uani 1 1 d .
O5 O 1.1102(4) -0.1684(4) 0.2406(3) 0.0509(13) Uani 1 1 d .
O6 O 0.9698(5) -0.0865(4) 0.1507(3) 0.0601(14) Uani 1 1 d .
O7 O 0.6098(4) -0.5252(5) 0.0561(3) 0.0618(14) Uani 1 1 d .
O8 O 0.3997(4) -0.4266(5) 0.1017(3) 0.0533(13) Uani 1 1 d D
S1 S 0.93402(14) 0.63069(14) -0.27686(11) 0.0393(4) Uani 1 1 d .
S2 S 0.78306(14) 0.64128(15) -0.31339(10) 0.0392(4) Uani 1 1 d .
S3 S 0.71737(17) -0.45414(18) 0.49071(12) 0.0538(5) Uani 1 1 d .
S4 S 0.53758(17) -0.36256(19) 0.47373(13) 0.0569(5) Uani 1 1 d .
O10 O 1.639(3) -0.148(5) 0.106(3) 0.23(2) Uani 0.25 1 d P
O9 O 1.487(2) 0.139(2) 0.4418(18) 0.096(8) Uani 0.25 1 d P
H8A H 0.401(10) -0.455(9) 0.057(5) 0.144 Uiso 1 1 d D

loop_
_atom_site_aniso_label
_atom_site_aniso_U_11
_atom_site_aniso_U_22
_atom_site_aniso_U_33
_atom_site_aniso_U_23
_atom_site_aniso_U_13
_atom_site_aniso_U_12
Mn1 0.0313(5) 0.0349(6) 0.0240(4) -0.0070(4) -0.0047(4) -0.0130(4)
Mn2 0.0290(6) 0.0299(8) 0.0219(6) -0.0027(5) -0.0058(5) -0.0139(6)
C1 0.035(3) 0.033(4) 0.028(3) -0.011(3) -0.005(3) -0.012(3)
C2 0.035(3) 0.027(3) 0.030(3) -0.007(3) -0.002(2) -0.016(3)
C3 0.040(4) 0.037(4) 0.051(4) 0.004(3) -0.015(3) -0.023(3)
C4 0.027(3) 0.024(3) 0.032(3) -0.004(3) 0.002(2) -0.009(3)
C5 0.029(3) 0.034(4) 0.034(3) -0.006(3) -0.003(2) -0.012(3)
C6 0.032(3) 0.034(4) 0.033(3) -0.008(3) 0.001(2) -0.020(3)
C7 0.038(3) 0.029(4) 0.028(3) -0.001(3) -0.006(3) -0.013(3)
C8 0.030(3) 0.040(4) 0.033(3) -0.013(3) -0.005(3) -0.009(3)
C9 0.039(3) 0.040(4) 0.035(3) -0.017(3) -0.004(3) -0.011(3)
C10 0.025(3) 0.031(4) 0.034(3) -0.010(3) 0.000(2) -0.012(3)
C11 0.031(3) 0.046(4) 0.049(4) -0.015(3) -0.019(3) -0.005(3)
C12 0.035(4) 0.034(4) 0.044(4) -0.011(3) -0.003(3) -0.012(3)
C13 0.060(4) 0.036(4) 0.027(3) -0.009(3) 0.006(3) -0.024(4)
C14 0.048(4) 0.035(4) 0.024(3) -0.003(3) -0.008(3) -0.021(3)
C15 0.037(3) 0.043(4) 0.035(3) -0.007(3) -0.004(3) -0.019(3)
C16 0.038(3) 0.049(4) 0.034(3) -0.004(3) -0.010(3) -0.023(3)
C17 0.035(3) 0.039(4) 0.053(4) 0.012(3) -0.022(3) -0.019(3)
C18 0.061(5) 0.042(4) 0.051(4) -0.003(3) -0.029(4) -0.014(4)
C19 0.042(4) 0.050(5) 0.043(4) -0.001(3) -0.001(3) -0.027(4)
C20 0.040(4) 0.050(5) 0.047(4) -0.008(3) -0.009(3) -0.020(3)
C21 0.034(3) 0.038(4) 0.038(3) 0.000(3) -0.006(3) -0.021(3)
C22 0.042(4) 0.058(5) 0.045(4) -0.015(4) 0.000(3) -0.026(4)
C23 0.039(4) 0.062(5) 0.059(4) -0.013(4) -0.002(3) -0.024(4)
C24 0.038(4) 0.037(4) 0.047(4) 0.004(3) -0.004(3) -0.021(3)
C25 0.037(4) 0.056(5) 0.041(4) -0.010(3) -0.002(3) -0.014(3)
C26 0.054(4) 0.046(5) 0.055(5) -0.011(4) 0.004(4) -0.011(4)
C27 0.070(5) 0.040(5) 0.051(5) -0.015(4) 0.022(4) -0.024(4)
C28 0.086(6) 0.037(4) 0.030(3) -0.007(3) 0.009(3) -0.042(4)
C29 0.061(4) 0.026(4) 0.026(3) 0.001(3) -0.006(3) -0.026(3)
C30 0.071(5) 0.029(4) 0.027(3) 0.005(3) -0.021(3) -0.030(3)
C31 0.103(6) 0.047(5) 0.045(4) 0.016(4) -0.033(4) -0.054(5)
C32 0.132(8) 0.057(5) 0.029(4) 0.002(4) -0.020(4) -0.063(6)
C33 0.124(8) 0.062(6) 0.030(4) -0.011(4) 0.002(4) -0.064(6)
C34 0.092(7) 0.089(7) 0.061(5) 0.006(5) -0.040(5) -0.057(6)
C35 0.067(5) 0.072(6) 0.085(6) 0.014(5) -0.048(5) -0.041(5)
C36 0.050(4) 0.049(5) 0.062(4) -0.001(4) -0.019(4) -0.023(4)
N1 0.036(3) 0.031(3) 0.041(3) 0.004(2) -0.008(2) -0.018(2)
N2 0.034(3) 0.048(4) 0.039(3) -0.016(3) -0.009(2) -0.010(3)
N3 0.059(4) 0.044(4) 0.050(3) -0.009(3) -0.007(3) -0.025(3)
N4 0.042(3) 0.059(4) 0.057(4) -0.006(3) -0.005(3) -0.024(3)
N5 0.044(3) 0.037(3) 0.026(3) -0.005(2) -0.002(2) -0.018(3)
N6 0.046(3) 0.034(3) 0.039(3) 0.001(2) -0.016(2) -0.021(3)
O1 0.049(3) 0.043(3) 0.047(3) 0.001(2) -0.023(2) -0.025(2)
O2 0.039(2) 0.026(2) 0.033(2) -0.0011(18) -0.0114(17) -0.0181(19)
O3 0.037(2) 0.054(3) 0.041(2) -0.021(2) 0.0013(19) -0.016(2)
O4 0.027(2) 0.054(3) 0.071(3) -0.030(3) -0.004(2) -0.011(2)
O5 0.058(3) 0.051(3) 0.046(3) -0.015(2) 0.007(2) -0.034(3)
O6 0.093(4) 0.040(3) 0.030(2) 0.003(2) -0.004(2) -0.026(3)
O7 0.046(3) 0.077(4) 0.058(3) -0.023(3) -0.003(2) -0.021(3)
O8 0.039(3) 0.063(4) 0.058(3) -0.012(3) -0.012(2) -0.019(3)
S1 0.0350(8) 0.0287(9) 0.0388(8) 0.0005(7) 0.0028(7) -0.0127(7)
S2 0.0401(9) 0.0366(10) 0.0287(8) -0.0092(7) -0.0015(6) -0.0080(8)
S3 0.0617(11) 0.0614(13) 0.0438(10) 0.0071(9) -0.0137(8) -0.0384(10)
S4 0.0508(11) 0.0727(14) 0.0487(10) -0.0138(10) 0.0000(8) -0.0327(10)
O10 0.15(3) 0.37(6) 0.24(4) -0.17(5) 0.08(3) -0.19(4)
O9 0.12(2) 0.077(17) 0.107(19) -0.008(15) -0.070(16) -0.024(15)

loop_
_atom_type_symbol
_atom_type_description
_atom_type_scat_dispersion_real
_atom_type_scat_dispersion_imag
_atom_type_scat_source
Mn Mn 0.3368 0.7283 'International Tables Vol C Tables 4.2.6.8 and 6.1.1.4'
C C 0.0033 0.0016 'International Tables Vol C Tables 4.2.6.8 and 6.1.1.4'
H H 0.0000 0.0000 'International Tables Vol C Tables 4.2.6.8 and 6.1.1.4'
N N 0.0061 0.0033 'International Tables Vol C Tables 4.2.6.8 and 6.1.1.4'
O O 0.0106 0.0060 'International Tables Vol C Tables 4.2.6.8 and 6.1.1.4'
S S 0.1246 0.1234 'International Tables Vol C Tables 4.2.6.8 and 6.1.1.4'

loop_
_geom_angle_atom_site_label_1
_geom_angle_atom_site_label_2
_geom_angle_atom_site_label_3
_geom_angle
_geom_angle_site_symmetry_1
_geom_angle_site_symmetry_3
O3 Mn1 O5 95.39(16) 1_645 .
O3 Mn1 O2 97.86(16) 1_645 .
O5 Mn1 O2 117.33(17) . .
O3 Mn1 N6 98.53(18) 1_645 .
O5 Mn1 N6 96.98(18) . .
O2 Mn1 N6 140.11(16) . .
O3 Mn1 N5 172.61(18) 1_645 .
O5 Mn1 N5 87.67(16) . .
O2 Mn1 N5 86.65(16) . .
N6 Mn1 N5 74.38(18) . .
O3 Mn1 O1 88.58(15) 1_645 .
O5 Mn1 O1 172.96(17) . .
O2 Mn1 O1 56.20(13) . .
N6 Mn1 O1 88.15(16) . .
N5 Mn1 O1 89.09(15) . .
O6 Mn2 O6 180.0 2_755 .
O6 Mn2 O4 87.09(18) 2_755 1_645
O6 Mn2 O4 92.91(18) . 1_645
O6 Mn2 O4 92.91(18) 2_755 2_665
O6 Mn2 O4 87.09(18) . 2_665
O4 Mn2 O4 180.0 1_645 2_665
O6 Mn2 O2 97.27(16) 2_755 .
O6 Mn2 O2 82.73(16) . .
O4 Mn2 O2 90.64(15) 1_645 .
O4 Mn2 O2 89.36(15) 2_665 .
O6 Mn2 O2 82.73(16) 2_755 2_755
O6 Mn2 O2 97.27(16) . 2_755
O4 Mn2 O2 89.36(15) 1_645 2_755
O4 Mn2 O2 90.64(15) 2_665 2_755
O2 Mn2 O2 180.00 . 2_755
O1 C1 O2 120.3(5) . .
O1 C1 C2 121.7(5) . .
O2 C1 C2 118.0(5) . .
C6 C2 C3 118.0(6) . .
C6 C2 C1 121.9(5) . .
C3 C2 C1 120.1(5) . .
N1 C3 C2 123.4(6) . .
N1 C4 C5 124.0(5) . .
N1 C4 S1 110.9(4) . .
C5 C4 S1 125.1(5) . .
C4 C5 C6 117.9(6) . .
C5 C6 C2 119.4(5) . .
N2 C7 C8 124.9(5) . .
N2 C7 S2 110.8(4) . .
C8 C7 S2 124.3(5) . .
C7 C8 C9 117.6(6) . .
C8 C9 C10 119.9(6) . .
C11 C10 C9 117.3(5) . .
C11 C10 C12 121.8(5) . .
C9 C10 C12 120.9(5) . .
N2 C11 C10 124.5(6) . .
O4 C12 O3 125.5(5) . .
O4 C12 C10 117.8(6) . .
O3 C12 C10 116.7(6) . .
O6 C13 O5 124.0(6) . .
O6 C13 C14 116.2(7) . .
O5 C13 C14 119.7(6) . .
C18 C14 C15 117.2(5) . .
C18 C14 C13 121.0(6) . .
C15 C14 C13 121.8(6) . .
N3 C15 C14 121.2(6) . .
C17 C16 N3 125.0(6) . .
C17 C16 S3 121.9(5) . .
N3 C16 S3 113.1(5) . .
C16 C17 C18 117.9(6) . .
C17 C18 C14 122.2(6) . .
N4 C19 C23 122.7(7) . .
N4 C19 S4 112.1(5) . .
C23 C19 S4 125.2(6) . .
N4 C20 C21 123.0(6) . .
C22 C21 C20 118.5(6) . .
C22 C21 C24 119.9(6) . .
C20 C21 C24 121.6(6) . .
C21 C22 C23 120.0(6) . .
C22 C23 C19 118.1(7) . .
O7 C24 O8 121.9(7) . .
O7 C24 C21 118.8(6) . .
O8 C24 C21 119.3(6) . .
N5 C25 C26 124.1(7) . .
C27 C26 C25 118.3(7) . .
C26 C27 C28 120.2(6) . .
C27 C28 C33 124.6(7) . .
C27 C28 C29 116.7(7) . .
C33 C28 C29 118.7(7) . .
N5 C29 C28 122.5(6) . .
N5 C29 C30 118.0(5) . .
C28 C29 C30 119.5(6) . .
N6 C30 C31 121.2(6) . .
N6 C30 C29 117.9(5) . .
C31 C30 C29 120.9(6) . .
C34 C31 C30 118.5(7) . .
C34 C31 C32 124.1(8) . .
C30 C31 C32 117.5(7) . .
C33 C32 C31 121.4(7) . .
C32 C33 C28 122.0(7) . .
C35 C34 C31 120.5(8) . .
C34 C35 C36 119.1(7) . .
N6 C36 C35 122.3(7) . .
C3 N1 C4 117.1(5) . .
C11 N2 C7 115.8(5) . .
C15 N3 C16 116.5(6) . .
C19 N4 C20 117.7(6) . .
C25 N5 C29 118.2(5) . .
C25 N5 Mn1 127.0(4) . .
C29 N5 Mn1 114.8(4) . .
C36 N6 C30 118.4(6) . .
C36 N6 Mn1 126.8(5) . .
C30 N6 Mn1 114.8(4) . .
C1 O1 Mn1 87.1(3) . .
C1 O2 Mn2 143.0(3) . .
C1 O2 Mn1 96.4(3) . .
Mn2 O2 Mn1 101.94(15) . .
C12 O3 Mn1 123.7(4) . 1_465
C12 O4 Mn2 140.4(4) . 1_465
C13 O5 Mn1 107.9(4) . .
C13 O6 Mn2 149.7(4) . .
C4 S1 S2 104.6(2) . .
C7 S2 S1 104.3(2) . .
C16 S3 S4 103.5(2) . .
C19 S4 S3 105.2(2) . .

loop_
_geom_bond_atom_site_label_1
_geom_bond_atom_site_label_2
_geom_bond_distance
_geom_bond_site_symmetry_2
Mn1 O3 2.081(4) 1_645
Mn1 O5 2.182(4) .
Mn1 O2 2.215(4) .
Mn1 N6 2.228(5) .
Mn1 N5 2.256(4) .
Mn1 O1 2.447(4) .
Mn2 O6 2.133(4) 2_755
Mn2 O6 2.133(4) .
Mn2 O4 2.168(4) 1_645
Mn2 O4 2.168(4) 2_665
Mn2 O2 2.184(4) .
Mn2 O2 2.184(4) 2_755
C1 O1 1.245(7) .
C1 O2 1.297(6) .
C1 C2 1.479(8) .
C2 C6 1.381(8) .
C2 C3 1.394(7) .
C3 N1 1.320(7) .
C4 N1 1.338(7) .
C4 C5 1.376(7) .
C4 S1 1.781(6) .
C5 C6 1.377(8) .
C7 N2 1.335(7) .
C7 C8 1.370(8) .
C7 S2 1.791(5) .
C8 C9 1.372(7) .
C9 C10 1.384(8) .
C10 C11 1.378(8) .
C10 C12 1.499(7) .
C11 N2 1.334(7) .
C12 O4 1.254(7) .
C12 O3 1.264(7) .
C13 O6 1.253(8) .
C13 O5 1.258(8) .
C13 C14 1.492(8) .
C14 C18 1.380(8) .
C14 C15 1.387(8) .
C15 N3 1.361(7) .
C16 C17 1.306(8) .
C16 N3 1.371(8) .
C16 S3 1.790(6) .
C17 C18 1.344(8) .
C19 N4 1.342(8) .
C19 C23 1.392(8) .
C19 S4 1.773(7) .
C20 N4 1.359(8) .
C20 C21 1.375(8) .
C21 C22 1.375(9) .
C21 C24 1.443(9) .
C22 C23 1.387(9) .
C24 O7 1.265(7) .
C24 O8 1.276(8) .
C25 N5 1.329(8) .
C25 C26 1.376(9) .
C26 C27 1.364(11) .
C27 C28 1.409(10) .
C28 C33 1.417(10) .
C28 C29 1.416(8) .
C29 N5 1.338(7) .
C29 C30 1.443(9) .
C30 N6 1.366(7) .
C30 C31 1.408(9) .
C31 C34 1.381(11) .
C31 C32 1.450(10) .
C32 C33 1.357(11) .
C34 C35 1.336(11) .
C35 C36 1.415(10) .
C36 N6 1.325(8) .
O3 Mn1 2.081(4) 1_465
O4 Mn2 2.168(4) 1_465
S1 S2 2.032(2) .
S3 S4 2.027(3) .
